data_1510158
loop_
_publ_author_name
'Dwight, A.E.'

_publ_section_title
;
 Rare earth - Au(Cu) - X compounds with the Fe2P-, CaIn2-, and
 MgAgAs-types
;
_journal_name_full
;
Rare Earths in Modern Science and Technology, (Rare Earth Res. Conf.)
;
_journal_page_first 480
_journal_page_last 489
_journal_volume 1
_journal_year 1976
_chemical_formula_sum 'Au Gd In'
_space_group_IT_number 189
_symmetry_space_group_name_Hall 'P -6 -2'
_symmetry_space_group_name_H-M 'P -6 2 m'
_cell_angle_alpha 90
_cell_angle_beta 90
_cell_angle_gamma 120
_cell_formula_units_Z 3
_cell_length_a 7.7
_cell_length_b 7.7
_cell_length_c 3.98
_cell_volume 204.360
_citation_journal_id_ASTM 41VWAS
_cod_data_source_file gold_215.cif
_cod_data_source_block Au1Gd1In1
_cod_original_cell_volume 204.3596
_cod_original_formula_sum 'Au1 Gd1 In1'
_cod_database_code 1510158

loop_
_symmetry_equiv_pos_as_xyz
x,y,z
-x+y,-x,-z
-y,x-y,z
x,y,-z
-x+y,-x,z
-y,x-y,-z
y,x,z
x-y,-y,-z
-x,-x+y,z
y,x,-z
x-y,-y,z
-x,-x+y,-z

loop_
_atom_site_label
_atom_site_type_symbol
_atom_site_fract_x
_atom_site_fract_y
_atom_site_fract_z
_atom_site_occupancy
_atom_site_U_iso_or_equiv
Au1 Au 0 0 0.5 1 0.0
Au2 Au 0.3333 0.6667 0 1 0.0
Gd1 Gd 0.595 0 0.5 1 0.0
In1 In 0.255 0 0 1 0.0
